data_8105811
loop_
_publ_author_name
'Ling, Xun-Li'
'Wei, Yue-Min'
'Zhang, Bi-Gang'
'Han, Min-Le'

_publ_section_title
;
 Crystal structure of poly[aqua(\m2-5-methoxyisophthalato-\k2
 O,O&#x2032;:O&#x2032;&#x2032;)-(1,2-bis(imidazol-1&#x2032;-yl)ethane-\k2
 N:N&#x2032;)cobalt(II), C34H36Co2N8O12
;
_journal_issue 4
_journal_name_full 'Zeitschrift f\"ur Kristallographie - New Crystal Structures'
_journal_page_first 659
_journal_page_last 661
_journal_paper_doi 10.1515/ncrs-2019-0007
_journal_volume 234
_journal_year 2019
_chemical_formula_moiety 'C34 H36 Co2 N8 O12'
_chemical_formula_sum 'C34 H36 Co2 N8 O12'
_chemical_formula_weight 866.57
_space_group_crystal_system triclinic
_space_group_IT_number 2
_space_group_name_Hall '-P 1'
_space_group_name_H-M_alt 'P -1'
_atom_sites_solution_hydrogens mixed
_atom_sites_solution_primary direct
_cell_angle_alpha 78.3250(10)
_cell_angle_beta 82.9340(10)
_cell_angle_gamma 69.2140(10)
_cell_formula_units_Z 2
_cell_length_a 8.5834(8)
_cell_length_b 10.2975(10)
_cell_length_c 22.727(2)
_cell_measurement_reflns_used 4411
_cell_measurement_temperature 296(2)
_cell_measurement_theta_max 27.72
_cell_measurement_theta_min 2.54
_cell_volume 1836.3(3)
_computing_cell_refinement 'SAINT v7.34A (Bruker, 200?)'
_computing_data_collection 'Bruker SMART'
_computing_data_reduction 'SAINT v7.34A (Bruker, 200?)'
_computing_molecular_graphics 'Olex2 (Dolomanov et al., 2009)'
_computing_publication_material 'Olex2 (Dolomanov et al., 2009)'
_computing_structure_refinement 'ShelXL (Sheldrick, 2015)'
_computing_structure_solution 'ShelXS (Sheldrick, 2008)'
_diffrn_ambient_temperature 296.15
_diffrn_measured_fraction_theta_full 0.995
_diffrn_measured_fraction_theta_max 0.994
_diffrn_measurement_device_type 'CCD area detector'
_diffrn_measurement_method 'phi and omega scans'
_diffrn_radiation_monochromator graphite
_diffrn_radiation_type MoK\a
_diffrn_radiation_wavelength 0.71073
_diffrn_reflns_av_R_equivalents 0.0234
_diffrn_reflns_av_unetI/netI 0.0378
_diffrn_reflns_Laue_measured_fraction_full 0.995
_diffrn_reflns_Laue_measured_fraction_max 0.994
_diffrn_reflns_limit_h_max 10
_diffrn_reflns_limit_h_min -10
_diffrn_reflns_limit_k_max 12
_diffrn_reflns_limit_k_min -12
_diffrn_reflns_limit_l_max 27
_diffrn_reflns_limit_l_min -27
_diffrn_reflns_number 13790
_diffrn_reflns_point_group_measured_fraction_full 0.995
_diffrn_reflns_point_group_measured_fraction_max 0.994
_diffrn_reflns_theta_full 25.242
_diffrn_reflns_theta_max 25.499
_diffrn_reflns_theta_min 2.475
_exptl_absorpt_coefficient_mu 0.978
_exptl_absorpt_correction_T_max 0.8640
_exptl_absorpt_correction_T_min 0.7872
_exptl_absorpt_correction_type multi-scan
_exptl_absorpt_process_details sadabs
_exptl_crystal_colour 'clear light pink'
_exptl_crystal_colour_lustre clear
_exptl_crystal_colour_modifier light
_exptl_crystal_colour_primary pink
_exptl_crystal_density_diffrn 1.567
_exptl_crystal_density_meas .
_exptl_crystal_density_method 'not measured'
_exptl_crystal_description block
_exptl_crystal_F_000 892
_exptl_crystal_size_max 0.257
_exptl_crystal_size_mid 0.167
_exptl_crystal_size_min 0.154
_refine_diff_density_max 0.332
_refine_diff_density_min -0.303
_refine_diff_density_rms 0.053
_refine_ls_extinction_coef .
_refine_ls_extinction_method none
_refine_ls_goodness_of_fit_ref 1.024
_refine_ls_hydrogen_treatment constr
_refine_ls_matrix_type full
_refine_ls_number_parameters 507
_refine_ls_number_reflns 6795
_refine_ls_number_restraints 0
_refine_ls_restrained_S_all 1.024
_refine_ls_R_factor_all 0.0450
_refine_ls_R_factor_gt 0.0319
_refine_ls_shift/su_max 0.001
_refine_ls_shift/su_mean 0.000
_refine_ls_structure_factor_coef Fsqd
_refine_ls_weighting_details 'w=1/[\s^2^(Fo^2^)+(0.0328P)^2^+0.5443P] where P=(Fo^2^+2Fc^2^)/3'
_refine_ls_weighting_scheme calc
_refine_ls_wR_factor_gt 0.0703
_refine_ls_wR_factor_ref 0.0761
_reflns_Friedel_coverage 0.000
_reflns_Friedel_fraction_full .
_reflns_Friedel_fraction_max .
_reflns_number_gt 5458
_reflns_number_total 6795
_reflns_threshold_expression 'I > 2\s(I)'
_cod_data_source_file suppl_ncrs-2019-0007_suppl.cif
_cod_data_source_block a
_cod_database_code 8105811
_shelx_space_group_comment
;
The symmetry employed for this shelxl refinement is uniquely defined
by the following loop, which should always be used as a source of
symmetry information in preference to the above space-group names.
They are only intended as comments.
;
_shelx_estimated_absorpt_t_max 0.864
_shelx_estimated_absorpt_t_min 0.787
_olex2_refinement_description
;
1. Fixed Uiso
 At 1.2 times of:
  All C(H) groups, All C(H,H) groups
 At 1.5 times of:
  All C(H,H,H) groups, All O(H,H) groups
2.a Riding coordinates:
 O11(H11a,H11b), O12(H12a,H12b)
2.b Secondary CH2 refined with riding coordinates:
 C22(H22a,H22b), C23(H23a,H23b), C30(H30a,H30b), C34(H34a,H34b)
2.c Aromatic/amide H refined with riding coordinates:
 C3(H3), C5(H5), C7(H7), C12(H12), C14(H14), C16(H16), C19(H19), C20(H20),
 C21(H21), C24(H24), C25(H25), C26(H26), C27(H27), C28(H28), C29(H29), C31(H31),
  C32(H32), C33(H33)
2.d Idealised Me refined as rotating group:
 C9(H9a,H9b,H9c), C18(H18a,H18b,H18c)
;
_olex2_submission_special_instructions 'No special instructions were received'

loop_
_space_group_symop_operation_xyz
'x, y, z'
'-x, -y, -z'

loop_
_atom_site_label
_atom_site_type_symbol
_atom_site_fract_x
_atom_site_fract_y
_atom_site_fract_z
_atom_site_U_iso_or_equiv
_atom_site_adp_type
_atom_site_occupancy
_atom_site_site_symmetry_order
_atom_site_calc_flag
_atom_site_refinement_flags_posn
_atom_site_refinement_flags_adp
_atom_site_refinement_flags_occupancy
_atom_site_disorder_assembly
_atom_site_disorder_group
Co1 Co 0.43411(4) 0.54038(3) 0.35653(2) 0.02273(9) Uani 1 1 d . . . . .
Co2 Co 0.38238(4) 0.96918(3) 0.14124(2) 0.02375(9) Uani 1 1 d . . . . .
O1 O 0.4286(2) 0.76346(16) 0.34007(7) 0.0296(4) Uani 1 1 d . . . . .
O2 O 0.3301(2) 0.66958(15) 0.42512(7) 0.0277(4) Uani 1 1 d . . . . .
O3 O 0.5106(3) 1.22115(18) 0.32742(8) 0.0508(5) Uani 1 1 d . . . . .
O4 O 0.3940(2) 1.35419(15) 0.39806(7) 0.0307(4) Uani 1 1 d . . . . .
O5 O 0.1780(2) 1.04323(18) 0.55919(7) 0.0436(5) Uani 1 1 d . . . . .
O6 O 0.3373(2) 0.80954(15) 0.10938(7) 0.0293(4) Uani 1 1 d . . . . .
O7 O 0.4733(2) 0.61889(17) 0.17324(8) 0.0401(4) Uani 1 1 d . . . . .
O8 O 0.3999(2) 0.16507(16) 0.15369(7) 0.0335(4) Uani 1 1 d . . . . .
O9 O 0.3059(2) 0.14977(16) 0.07069(7) 0.0326(4) Uani 1 1 d . . . . .
O10 O 0.2096(2) 0.64227(18) -0.05813(8) 0.0450(5) Uani 1 1 d . . . . .
O11 O 0.4931(2) 0.82794(16) 0.21853(7) 0.0323(4) Uani 1 1 d . . . . .
H11A H 0.5022 0.7444 0.2157 0.048 Uiso 1 1 d R . . . .
H11B H 0.4481 0.8232 0.2540 0.048 Uiso 1 1 d R . . . .
O12 O 0.5646(2) 0.45347(16) 0.28055(7) 0.0308(4) Uani 1 1 d . . . . .
H12A H 0.5549 0.3737 0.2816 0.046 Uiso 1 1 d R . . . .
H12B H 0.5305 0.4891 0.2454 0.046 Uiso 1 1 d R . . . .
N1 N 0.1447(3) 1.0240(2) 0.18762(9) 0.0332(5) Uani 1 1 d . . . . .
N2 N -0.1041(2) 1.0194(2) 0.22386(9) 0.0321(5) Uani 1 1 d . . . . .
N3 N -0.0584(2) 0.7445(2) 0.29625(9) 0.0317(5) Uani 1 1 d . . . . .
N4 N 0.2027(2) 0.6144(2) 0.31522(9) 0.0319(5) Uani 1 1 d . . . . .
N5 N 0.6223(2) 0.90913(19) 0.09608(9) 0.0289(5) Uani 1 1 d . . . . .
N6 N 0.8429(2) 0.9166(2) 0.03597(8) 0.0289(4) Uani 1 1 d . . . . .
N7 N 0.6694(2) 0.4845(2) 0.39306(9) 0.0281(4) Uani 1 1 d . . . . .
N8 N 0.8644(2) 0.4589(2) 0.45360(8) 0.0303(5) Uani 1 1 d . . . . .
C1 C 0.3681(3) 0.7707(2) 0.39340(10) 0.0240(5) Uani 1 1 d . . . . .
C2 C 0.3457(3) 0.8984(2) 0.42011(10) 0.0246(5) Uani 1 1 d . . . . .
C3 C 0.2754(3) 0.9057(2) 0.47845(10) 0.0285(5) Uani 1 1 d . . . . .
H3 H 0.2440 0.8315 0.5006 0.034 Uiso 1 1 calc R . . . .
C4 C 0.2525(3) 1.0231(2) 0.50331(10) 0.0299(5) Uani 1 1 d . . . . .
C5 C 0.3056(3) 1.1316(2) 0.47082(11) 0.0291(5) Uani 1 1 d . . . . .
H5 H 0.2939 1.2090 0.4883 0.035 Uiso 1 1 calc R . . . .
C6 C 0.3756(3) 1.1249(2) 0.41272(10) 0.0254(5) Uani 1 1 d . . . . .
C7 C 0.3932(3) 1.0083(2) 0.38706(10) 0.0265(5) Uani 1 1 d . . . . .
H7 H 0.4369 1.0041 0.3477 0.032 Uiso 1 1 calc R . . . .
C8 C 0.4316(3) 1.2424(2) 0.37643(11) 0.0279(5) Uani 1 1 d . . . . .
C9 C 0.1194(4) 0.9339(3) 0.59220(12) 0.0445(7) Uani 1 1 d . . . . .
H9A H 0.0453 0.9177 0.5684 0.067 Uiso 1 1 calc GR . . . .
H9B H 0.0610 0.9619 0.6289 0.067 Uiso 1 1 calc GR . . . .
H9C H 0.2127 0.8488 0.6015 0.067 Uiso 1 1 calc GR . . . .
C10 C 0.3927(3) 0.6778(2) 0.12717(10) 0.0259(5) Uani 1 1 d . . . . .
C11 C 0.3577(3) 0.5875(2) 0.08974(10) 0.0238(5) Uani 1 1 d . . . . .
C12 C 0.3714(3) 0.4478(2) 0.11226(10) 0.0260(5) Uani 1 1 d . . . . .
H12 H 0.4089 0.4067 0.1506 0.031 Uiso 1 1 calc R . . . .
C13 C 0.3295(3) 0.3704(2) 0.07775(10) 0.0262(5) Uani 1 1 d . . . . .
C14 C 0.2754(3) 0.4303(2) 0.01986(10) 0.0283(5) Uani 1 1 d . . . . .
H14 H 0.2473 0.3778 -0.0033 0.034 Uiso 1 1 calc R . . . .
C15 C 0.2637(3) 0.5690(2) -0.00301(10) 0.0280(5) Uani 1 1 d . . . . .
C16 C 0.3069(3) 0.6451(2) 0.03197(10) 0.0259(5) Uani 1 1 d . . . . .
H16 H 0.3017 0.7372 0.0162 0.031 Uiso 1 1 calc R . . . .
C17 C 0.3453(3) 0.2201(2) 0.10200(10) 0.0263(5) Uani 1 1 d . . . . .
C18 C 0.1537(4) 0.5760(3) -0.09562(13) 0.0548(8) Uani 1 1 d . . . . .
H18A H 0.2440 0.4950 -0.1056 0.082 Uiso 1 1 calc GR . . . .
H18B H 0.1152 0.6410 -0.1318 0.082 Uiso 1 1 calc GR . . . .
H18C H 0.0639 0.5470 -0.0750 0.082 Uiso 1 1 calc GR . . . .
C19 C 0.0339(3) 0.9614(3) 0.19035(11) 0.0355(6) Uani 1 1 d . . . . .
H19 H 0.0495 0.8856 0.1712 0.043 Uiso 1 1 calc R . . . .
C20 C 0.0728(3) 1.1284(3) 0.22146(12) 0.0412(7) Uani 1 1 d . . . . .
H20 H 0.1217 1.1913 0.2279 0.049 Uiso 1 1 calc R . . . .
C21 C -0.0793(3) 1.1265(3) 0.24402(12) 0.0401(6) Uani 1 1 d . . . . .
H21 H -0.1529 1.1863 0.2685 0.048 Uiso 1 1 calc R . . . .
C22 C -0.2438(3) 0.9669(3) 0.23974(12) 0.0368(6) Uani 1 1 d . . . . .
H22A H -0.2563 0.9235 0.2073 0.044 Uiso 1 1 calc R . . . .
H22B H -0.3458 1.0454 0.2444 0.044 Uiso 1 1 calc R . . . .
C23 C -0.2178(3) 0.8594(3) 0.29787(11) 0.0354(6) Uani 1 1 d . . . . .
H23A H -0.2226 0.9066 0.3313 0.043 Uiso 1 1 calc R . . . .
H23B H -0.3076 0.8207 0.3048 0.043 Uiso 1 1 calc R . . . .
C24 C -0.0095(3) 0.6430(3) 0.26089(12) 0.0408(7) Uani 1 1 d . . . . .
H24 H -0.0737 0.6306 0.2338 0.049 Uiso 1 1 calc R . . . .
C25 C 0.1501(3) 0.5639(3) 0.27290(12) 0.0390(6) Uani 1 1 d . . . . .
H25 H 0.2146 0.4867 0.2551 0.047 Uiso 1 1 calc R . . . .
C26 C 0.0732(3) 0.7231(3) 0.32767(11) 0.0336(6) Uani 1 1 d . . . . .
H26 H 0.0732 0.7787 0.3552 0.040 Uiso 1 1 calc R . . . .
C27 C 0.8914(3) 0.7929(3) 0.07616(11) 0.0357(6) Uani 1 1 d . . . . .
H27 H 0.9972 0.7247 0.0783 0.043 Uiso 1 1 calc R . . . .
C28 C 0.7549(3) 0.7901(2) 0.11194(11) 0.0327(6) Uani 1 1 d . . . . .
H28 H 0.7515 0.7171 0.1432 0.039 Uiso 1 1 calc R . . . .
C29 C 0.6805(3) 0.9811(3) 0.04918(11) 0.0340(6) Uani 1 1 d . . . . .
H29 H 0.6161 1.0666 0.0278 0.041 Uiso 1 1 calc R . . . .
C30 C 0.9479(3) 0.9672(3) -0.01267(10) 0.0304(5) Uani 1 1 d . . . . .
H30A H 0.8779 1.0365 -0.0429 0.036 Uiso 1 1 calc R . . . .
H30B H 1.0206 0.8891 -0.0317 0.036 Uiso 1 1 calc R . . . .
C31 C 0.8241(3) 0.4303(3) 0.36531(12) 0.0365(6) Uani 1 1 d . . . . .
H31 H 0.8431 0.4083 0.3268 0.044 Uiso 1 1 calc R . . . .
C32 C 0.9447(3) 0.4136(3) 0.40176(12) 0.0396(6) Uani 1 1 d . . . . .
H32 H 1.0593 0.3784 0.3934 0.048 Uiso 1 1 calc R . . . .
C33 C 0.7001(3) 0.5008(3) 0.44605(11) 0.0305(5) Uani 1 1 d . . . . .
H33 H 0.6177 0.5370 0.4748 0.037 Uiso 1 1 calc R . . . .
C34 C 0.9419(3) 0.4574(3) 0.50739(10) 0.0334(6) Uani 1 1 d . . . . .
H34A H 1.0043 0.3609 0.5244 0.040 Uiso 1 1 calc R . . . .
H34B H 0.8560 0.4964 0.5372 0.040 Uiso 1 1 calc R . . . .

loop_
_atom_site_aniso_label
_atom_site_aniso_U_11
_atom_site_aniso_U_22
_atom_site_aniso_U_33
_atom_site_aniso_U_23
_atom_site_aniso_U_13
_atom_site_aniso_U_12
Co1 0.02650(18) 0.01895(16) 0.02500(17) -0.00361(12) -0.00223(13) -0.01027(13)
Co2 0.02826(18) 0.01862(16) 0.02692(18) -0.00362(13) 0.00173(13) -0.01224(13)
O1 0.0420(10) 0.0255(9) 0.0247(9) -0.0057(7) 0.0032(7) -0.0165(8)
O2 0.0368(9) 0.0214(8) 0.0289(9) -0.0048(7) 0.0036(7) -0.0164(7)
O3 0.0806(15) 0.0306(10) 0.0452(12) -0.0139(9) 0.0267(11) -0.0295(10)
O4 0.0403(10) 0.0200(8) 0.0354(9) -0.0070(7) 0.0025(8) -0.0147(7)
O5 0.0708(14) 0.0385(10) 0.0291(10) -0.0134(8) 0.0146(9) -0.0293(10)
O6 0.0380(10) 0.0167(8) 0.0354(9) -0.0045(7) -0.0063(8) -0.0106(7)
O7 0.0658(13) 0.0256(9) 0.0318(10) 0.0011(8) -0.0156(9) -0.0180(9)
O8 0.0477(11) 0.0241(9) 0.0329(10) -0.0001(7) -0.0049(8) -0.0190(8)
O9 0.0438(10) 0.0234(9) 0.0357(10) -0.0066(7) -0.0045(8) -0.0160(8)
O10 0.0710(14) 0.0320(10) 0.0320(10) 0.0010(8) -0.0182(9) -0.0158(9)
O11 0.0451(10) 0.0316(9) 0.0248(9) -0.0015(7) 0.0002(8) -0.0212(8)
O12 0.0409(10) 0.0270(9) 0.0265(9) -0.0038(7) -0.0030(7) -0.0140(8)
N1 0.0351(12) 0.0277(11) 0.0378(12) -0.0085(9) 0.0084(10) -0.0137(9)
N2 0.0270(11) 0.0319(11) 0.0354(12) -0.0062(9) 0.0030(9) -0.0089(9)
N3 0.0266(11) 0.0369(12) 0.0334(12) -0.0061(9) -0.0037(9) -0.0122(9)
N4 0.0313(12) 0.0307(11) 0.0360(12) -0.0071(9) -0.0075(9) -0.0109(9)
N5 0.0301(11) 0.0256(11) 0.0306(11) -0.0016(9) 0.0051(9) -0.0129(9)
N6 0.0276(11) 0.0297(11) 0.0293(11) -0.0019(9) 0.0035(9) -0.0129(9)
N7 0.0285(11) 0.0286(11) 0.0300(11) -0.0028(9) -0.0057(9) -0.0130(9)
N8 0.0252(11) 0.0389(12) 0.0281(11) 0.0003(9) -0.0059(9) -0.0142(9)
C1 0.0242(12) 0.0216(12) 0.0269(13) -0.0030(10) -0.0035(10) -0.0087(10)
C2 0.0271(12) 0.0205(11) 0.0274(12) -0.0044(9) -0.0024(10) -0.0092(10)
C3 0.0361(14) 0.0232(12) 0.0282(13) -0.0014(10) -0.0001(11) -0.0146(11)
C4 0.0361(14) 0.0292(13) 0.0258(13) -0.0071(10) 0.0004(10) -0.0123(11)
C5 0.0348(14) 0.0193(12) 0.0360(14) -0.0106(10) -0.0020(11) -0.0096(10)
C6 0.0280(13) 0.0180(11) 0.0305(13) -0.0034(10) -0.0019(10) -0.0084(10)
C7 0.0304(13) 0.0216(12) 0.0280(13) -0.0050(10) 0.0013(10) -0.0100(10)
C8 0.0283(13) 0.0195(12) 0.0350(14) -0.0041(10) -0.0013(11) -0.0076(10)
C9 0.0576(19) 0.0471(17) 0.0316(15) -0.0080(13) 0.0088(13) -0.0240(15)
C10 0.0275(13) 0.0228(12) 0.0284(13) -0.0052(10) 0.0058(10) -0.0115(10)
C11 0.0245(12) 0.0174(11) 0.0285(12) -0.0040(9) 0.0025(10) -0.0071(9)
C12 0.0307(13) 0.0205(12) 0.0254(12) -0.0014(10) -0.0008(10) -0.0086(10)
C13 0.0285(13) 0.0207(12) 0.0311(13) -0.0062(10) 0.0011(10) -0.0102(10)
C14 0.0309(13) 0.0255(12) 0.0306(13) -0.0086(10) -0.0011(10) -0.0103(10)
C15 0.0303(13) 0.0252(12) 0.0259(12) -0.0035(10) -0.0021(10) -0.0066(10)
C16 0.0274(13) 0.0150(11) 0.0337(13) -0.0013(10) 0.0016(10) -0.0078(10)
C17 0.0279(13) 0.0217(12) 0.0316(13) -0.0053(10) 0.0038(10) -0.0127(10)
C18 0.074(2) 0.0552(19) 0.0379(17) -0.0064(14) -0.0160(15) -0.0214(17)
C19 0.0355(15) 0.0336(14) 0.0419(15) -0.0152(12) 0.0087(12) -0.0158(12)
C20 0.0488(17) 0.0350(15) 0.0451(16) -0.0157(13) 0.0083(13) -0.0194(13)
C21 0.0411(16) 0.0326(14) 0.0449(16) -0.0155(12) 0.0118(13) -0.0101(12)
C22 0.0227(13) 0.0434(15) 0.0439(16) -0.0070(12) -0.0021(11) -0.0109(12)
C23 0.0259(13) 0.0445(16) 0.0377(15) -0.0076(12) 0.0001(11) -0.0145(12)
C24 0.0397(16) 0.0469(16) 0.0437(16) -0.0141(13) -0.0117(13) -0.0177(13)
C25 0.0410(16) 0.0363(15) 0.0428(16) -0.0132(12) -0.0069(13) -0.0120(13)
C26 0.0329(14) 0.0339(14) 0.0366(14) -0.0096(11) -0.0064(11) -0.0111(12)
C27 0.0315(14) 0.0306(14) 0.0375(15) 0.0015(11) 0.0020(11) -0.0067(11)
C28 0.0359(14) 0.0271(13) 0.0312(14) 0.0015(11) 0.0028(11) -0.0111(11)
C29 0.0315(14) 0.0272(13) 0.0388(15) -0.0004(11) 0.0029(11) -0.0089(11)
C30 0.0292(14) 0.0318(13) 0.0281(13) -0.0021(10) 0.0032(10) -0.0109(11)
C31 0.0304(14) 0.0448(16) 0.0374(15) -0.0173(12) 0.0002(11) -0.0115(12)
C32 0.0269(14) 0.0536(17) 0.0383(15) -0.0129(13) 0.0001(12) -0.0114(12)
C33 0.0249(13) 0.0375(14) 0.0296(13) -0.0011(11) -0.0005(10) -0.0140(11)
C34 0.0302(14) 0.0484(16) 0.0252(13) -0.0004(11) -0.0047(10) -0.0199(12)

loop_
_atom_type_symbol
_atom_type_description
_atom_type_scat_dispersion_real
_atom_type_scat_dispersion_imag
_atom_type_scat_source
C C 0.0033 0.0016 'International Tables Vol C Tables 4.2.6.8 and 6.1.1.4'
H H 0.0000 0.0000 'International Tables Vol C Tables 4.2.6.8 and 6.1.1.4'
N N 0.0061 0.0033 'International Tables Vol C Tables 4.2.6.8 and 6.1.1.4'
O O 0.0106 0.0060 'International Tables Vol C Tables 4.2.6.8 and 6.1.1.4'
Co Co 0.3494 0.9721 'International Tables Vol C Tables 4.2.6.8 and 6.1.1.4'

loop_
_geom_angle_atom_site_label_1
_geom_angle_atom_site_label_2
_geom_angle_atom_site_label_3
_geom_angle
_geom_angle_site_symmetry_1
_geom_angle_site_symmetry_3
O2 Co1 O1 59.86(5) . .
O4 Co1 O1 160.65(6) 1_545 .
O4 Co1 O2 100.87(6) 1_545 .
O4 Co1 O12 93.25(6) 1_545 .
O4 Co1 N4 91.14(7) 1_545 .
O4 Co1 N7 94.49(7) 1_545 .
O12 Co1 O1 106.10(6) . .
O12 Co1 O2 165.29(6) . .
O12 Co1 N4 92.00(7) . .
O12 Co1 N7 87.33(7) . .
N4 Co1 O1 87.96(7) . .
N4 Co1 O2 91.81(7) . .
N7 Co1 O1 86.85(7) . .
N7 Co1 O2 87.49(7) . .
N7 Co1 N4 174.36(7) . .
O6 Co2 O8 165.60(6) . 1_565
O6 Co2 O9 104.36(6) . 1_565
O6 Co2 O11 91.84(6) . .
O6 Co2 N1 91.18(7) . .
O6 Co2 N5 88.14(7) . .
O6 Co2 C17 134.94(7) . 1_565
O8 Co2 O9 61.29(6) 1_565 1_565
O8 Co2 C17 30.71(7) 1_565 1_565
O9 Co2 C17 30.58(7) 1_565 1_565
O11 Co2 O8 102.56(6) . 1_565
O11 Co2 O9 163.13(6) . 1_565
O11 Co2 N5 87.59(7) . .
O11 Co2 C17 133.05(7) . 1_565
N1 Co2 O8 88.61(7) . 1_565
N1 Co2 O9 93.12(7) . 1_565
N1 Co2 O11 91.18(7) . .
N1 Co2 N5 178.57(7) . .
N1 Co2 C17 91.47(7) . 1_565
N5 Co2 O8 92.36(7) . 1_565
N5 Co2 O9 88.26(7) . 1_565
N5 Co2 C17 89.90(7) . 1_565
C1 O1 Co1 87.85(13) . .
C1 O2 Co1 91.49(13) . .
C8 O4 Co1 126.94(15) . 1_565
C4 O5 C9 116.14(19) . .
C10 O6 Co2 129.01(15) . .
C17 O8 Co2 88.94(13) . 1_545
C17 O9 Co2 88.89(13) . 1_545
C15 O10 C18 118.7(2) . .
Co2 O11 H11A 109.6 . .
Co2 O11 H11B 126.0 . .
H11A O11 H11B 94.1 . .
Co1 O12 H12A 109.6 . .
Co1 O12 H12B 121.2 . .
H12A O12 H12B 96.3 . .
C19 N1 Co2 126.29(17) . .
C19 N1 C20 104.9(2) . .
C20 N1 Co2 128.83(17) . .
C19 N2 C21 106.3(2) . .
C19 N2 C22 125.6(2) . .
C21 N2 C22 127.8(2) . .
C24 N3 C23 127.8(2) . .
C26 N3 C23 125.8(2) . .
C26 N3 C24 106.3(2) . .
C25 N4 Co1 130.45(17) . .
C26 N4 Co1 124.84(16) . .
C26 N4 C25 104.7(2) . .
C28 N5 Co2 127.01(15) . .
C29 N5 Co2 128.40(16) . .
C29 N5 C28 104.5(2) . .
C27 N6 C30 126.7(2) . .
C29 N6 C27 106.48(19) . .
C29 N6 C30 126.9(2) . .
C31 N7 Co1 127.40(16) . .
C33 N7 Co1 127.89(16) . .
C33 N7 C31 104.63(19) . .
C32 N8 C34 126.7(2) . .
C33 N8 C32 106.7(2) . .
C33 N8 C34 126.5(2) . .
O1 C1 C2 120.12(19) . .
O2 C1 O1 120.5(2) . .
O2 C1 C2 119.4(2) . .
C3 C2 C1 119.18(19) . .
C7 C2 C1 120.5(2) . .
C7 C2 C3 120.4(2) . .
C2 C3 H3 120.1 . .
C4 C3 C2 119.7(2) . .
C4 C3 H3 120.1 . .
O5 C4 C3 124.3(2) . .
O5 C4 C5 115.8(2) . .
C3 C4 C5 119.9(2) . .
C4 C5 H5 119.7 . .
C6 C5 C4 120.5(2) . .
C6 C5 H5 119.7 . .
C5 C6 C7 119.3(2) . .
C5 C6 C8 121.3(2) . .
C7 C6 C8 119.3(2) . .
C2 C7 C6 120.1(2) . .
C2 C7 H7 120.0 . .
C6 C7 H7 120.0 . .
O3 C8 O4 125.3(2) . .
O3 C8 C6 117.2(2) . .
O4 C8 C6 117.4(2) . .
O5 C9 H9A 109.5 . .
O5 C9 H9B 109.5 . .
O5 C9 H9C 109.5 . .
H9A C9 H9B 109.5 . .
H9A C9 H9C 109.5 . .
H9B C9 H9C 109.5 . .
O6 C10 C11 116.7(2) . .
O7 C10 O6 124.6(2) . .
O7 C10 C11 118.68(19) . .
C12 C11 C10 121.7(2) . .
C16 C11 C10 119.31(19) . .
C16 C11 C12 119.0(2) . .
C11 C12 H12 120.0 . .
C13 C12 C11 120.1(2) . .
C13 C12 H12 120.0 . .
C12 C13 C14 120.5(2) . .
C12 C13 C17 119.9(2) . .
C14 C13 C17 119.5(2) . .
C13 C14 H14 120.3 . .
C15 C14 C13 119.5(2) . .
C15 C14 H14 120.3 . .
O10 C15 C14 126.0(2) . .
O10 C15 C16 114.6(2) . .
C16 C15 C14 119.4(2) . .
C11 C16 C15 121.5(2) . .
C11 C16 H16 119.2 . .
C15 C16 H16 119.2 . .
O8 C17 Co2 60.34(11) . 1_545
O8 C17 C13 119.2(2) . .
O9 C17 Co2 60.53(11) . 1_545
O9 C17 O8 120.9(2) . .
O9 C17 C13 119.9(2) . .
C13 C17 Co2 177.93(17) . 1_545
O10 C18 H18A 109.5 . .
O10 C18 H18B 109.5 . .
O10 C18 H18C 109.5 . .
H18A C18 H18B 109.5 . .
H18A C18 H18C 109.5 . .
H18B C18 H18C 109.5 . .
N1 C19 N2 112.2(2) . .
N1 C19 H19 123.9 . .
N2 C19 H19 123.9 . .
N1 C20 H20 125.0 . .
C21 C20 N1 110.0(2) . .
C21 C20 H20 125.0 . .
N2 C21 H21 126.7 . .
C20 C21 N2 106.6(2) . .
C20 C21 H21 126.7 . .
N2 C22 H22A 109.3 . .
N2 C22 H22B 109.3 . .
N2 C22 C23 111.7(2) . .
H22A C22 H22B 107.9 . .
C23 C22 H22A 109.3 . .
C23 C22 H22B 109.3 . .
N3 C23 C22 112.4(2) . .
N3 C23 H23A 109.1 . .
N3 C23 H23B 109.1 . .
C22 C23 H23A 109.1 . .
C22 C23 H23B 109.1 . .
H23A C23 H23B 107.9 . .
N3 C24 H24 126.6 . .
C25 C24 N3 106.7(2) . .
C25 C24 H24 126.6 . .
N4 C25 H25 125.1 . .
C24 C25 N4 109.8(2) . .
C24 C25 H25 125.1 . .
N3 C26 H26 123.8 . .
N4 C26 N3 112.5(2) . .
N4 C26 H26 123.8 . .
N6 C27 H27 127.0 . .
C28 C27 N6 106.1(2) . .
C28 C27 H27 127.0 . .
N5 C28 H28 124.7 . .
C27 C28 N5 110.7(2) . .
C27 C28 H28 124.7 . .
N5 C29 N6 112.2(2) . .
N5 C29 H29 123.9 . .
N6 C29 H29 123.9 . .
N6 C30 C30 109.8(2) . 2_775
N6 C30 H30A 109.7 . .
N6 C30 H30B 109.7 . .
C30 C30 H30A 109.7 2_775 .
C30 C30 H30B 109.7 2_775 .
H30A C30 H30B 108.2 . .
N7 C31 H31 124.8 . .
C32 C31 N7 110.4(2) . .
C32 C31 H31 124.8 . .
N8 C32 H32 126.9 . .
C31 C32 N8 106.2(2) . .
C31 C32 H32 126.9 . .
N7 C33 N8 112.1(2) . .
N7 C33 H33 124.0 . .
N8 C33 H33 124.0 . .
N8 C34 C34 110.7(2) . 2_766
N8 C34 H34A 109.5 . .
N8 C34 H34B 109.5 . .
C34 C34 H34A 109.5 2_766 .
C34 C34 H34B 109.5 2_766 .
H34A C34 H34B 108.1 . .

loop_
_geom_bond_atom_site_label_1
_geom_bond_atom_site_label_2
_geom_bond_distance
_geom_bond_site_symmetry_2
Co1 O1 2.2357(15) .
Co1 O2 2.1567(15) .
Co1 O4 2.0836(15) 1_545
Co1 O12 2.1156(16) .
Co1 N4 2.1216(19) .
Co1 N7 2.1198(19) .
Co2 O6 2.0925(15) .
Co2 O8 2.1514(15) 1_565
Co2 O9 2.1554(16) 1_565
Co2 O11 2.1211(16) .
Co2 N1 2.118(2) .
Co2 N5 2.1234(19) .
Co2 C17 2.475(2) 1_565
O1 C1 1.264(3) .
O2 C1 1.261(3) .
O3 C8 1.247(3) .
O4 Co1 2.0836(15) 1_565
O4 C8 1.264(3) .
O5 C4 1.370(3) .
O5 C9 1.432(3) .
O6 C10 1.264(3) .
O7 C10 1.251(3) .
O8 Co2 2.1515(15) 1_545
O8 C17 1.264(3) .
O9 Co2 2.1555(16) 1_545
O9 C17 1.260(3) .
O10 C15 1.366(3) .
O10 C18 1.410(3) .
O11 H11A 0.8500 .
O11 H11B 0.8499 .
O12 H12A 0.8500 .
O12 H12B 0.8500 .
N1 C19 1.314(3) .
N1 C20 1.369(3) .
N2 C19 1.342(3) .
N2 C21 1.366(3) .
N2 C22 1.462(3) .
N3 C23 1.459(3) .
N3 C24 1.364(3) .
N3 C26 1.339(3) .
N4 C25 1.370(3) .
N4 C26 1.318(3) .
N5 C28 1.363(3) .
N5 C29 1.322(3) .
N6 C27 1.369(3) .
N6 C29 1.340(3) .
N6 C30 1.470(3) .
N7 C31 1.373(3) .
N7 C33 1.319(3) .
N8 C32 1.369(3) .
N8 C33 1.342(3) .
N8 C34 1.457(3) .
C1 C2 1.500(3) .
C2 C3 1.392(3) .
C2 C7 1.385(3) .
C3 H3 0.9300 .
C3 C4 1.379(3) .
C4 C5 1.394(3) .
C5 H5 0.9300 .
C5 C6 1.386(3) .
C6 C7 1.392(3) .
C6 C8 1.512(3) .
C7 H7 0.9300 .
C9 H9A 0.9600 .
C9 H9B 0.9600 .
C9 H9C 0.9600 .
C10 C11 1.503(3) .
C11 C12 1.394(3) .
C11 C16 1.381(3) .
C12 H12 0.9300 .
C12 C13 1.380(3) .
C13 C14 1.395(3) .
C13 C17 1.498(3) .
C14 H14 0.9300 .
C14 C15 1.390(3) .
C15 C16 1.384(3) .
C16 H16 0.9300 .
C17 Co2 2.475(2) 1_545
C18 H18A 0.9600 .
C18 H18B 0.9600 .
C18 H18C 0.9600 .
C19 H19 0.9300 .
C20 H20 0.9300 .
C20 C21 1.348(3) .
C21 H21 0.9300 .
C22 H22A 0.9700 .
C22 H22B 0.9700 .
C22 C23 1.525(3) .
C23 H23A 0.9700 .
C23 H23B 0.9700 .
C24 H24 0.9300 .
C24 C25 1.351(4) .
C25 H25 0.9300 .
C26 H26 0.9300 .
C27 H27 0.9300 .
C27 C28 1.348(3) .
C28 H28 0.9300 .
C29 H29 0.9300 .
C30 C30 1.517(5) 2_775
C30 H30A 0.9700 .
C30 H30B 0.9700 .
C31 H31 0.9300 .
C31 C32 1.346(3) .
C32 H32 0.9300 .
C33 H33 0.9300 .
C34 C34 1.515(4) 2_766
C34 H34A 0.9700 .
C34 H34B 0.9700 .

loop_
_geom_hbond_atom_site_label_D
_geom_hbond_atom_site_label_H
_geom_hbond_atom_site_label_A
_geom_hbond_distance_DH
_geom_hbond_distance_HA
_geom_hbond_distance_DA
_geom_hbond_angle_DHA
_geom_hbond_site_symmetry_A
O11 H11A O7 0.85 1.86 2.631(2) 150.1 .
O11 H11B O1 0.85 1.93 2.742(2) 158.6 .
O12 H12A O3 0.85 1.83 2.590(2) 147.4 1_545
O12 H12B O7 0.85 1.89 2.703(2) 160.5 .

loop_
_geom_torsion_atom_site_label_1
_geom_torsion_atom_site_label_2
_geom_torsion_atom_site_label_3
_geom_torsion_atom_site_label_4
_geom_torsion
_geom_torsion_site_symmetry_1
_geom_torsion_site_symmetry_2
_geom_torsion_site_symmetry_3
_geom_torsion_site_symmetry_4
Co1 O1 C1 O2 -5.6(2) . . . .
Co1 O1 C1 C2 172.69(18) . . . .
Co1 O2 C1 O1 5.8(2) . . . .
Co1 O2 C1 C2 -172.50(18) . . . .
Co1 O4 C8 O3 5.3(4) 1_565 . . .
Co1 O4 C8 C6 -174.39(14) 1_565 . . .
Co1 N4 C25 C24 178.35(18) . . . .
Co1 N4 C26 N3 -178.24(15) . . . .
Co1 N7 C31 C32 177.41(17) . . . .
Co1 N7 C33 N8 -177.44(14) . . . .
Co2 O6 C10 O7 8.6(3) . . . .
Co2 O6 C10 C11 -171.59(14) . . . .
Co2 O8 C17 O9 1.6(2) 1_545 . . .
Co2 O8 C17 C13 -177.69(19) 1_545 . . .
Co2 O9 C17 O8 -1.6(2) 1_545 . . .
Co2 O9 C17 C13 177.68(19) 1_545 . . .
Co2 N1 C19 N2 179.23(16) . . . .
Co2 N1 C20 C21 -179.05(18) . . . .
Co2 N5 C28 C27 -174.40(17) . . . .
Co2 N5 C29 N6 174.02(15) . . . .
O1 C1 C2 C3 178.5(2) . . . .
O1 C1 C2 C7 -1.0(3) . . . .
O2 C1 C2 C3 -3.2(3) . . . .
O2 C1 C2 C7 177.2(2) . . . .
O5 C4 C5 C6 -177.0(2) . . . .
O6 C10 C11 C12 -162.5(2) . . . .
O6 C10 C11 C16 16.1(3) . . . .
O7 C10 C11 C12 17.4(3) . . . .
O7 C10 C11 C16 -164.1(2) . . . .
O10 C15 C16 C11 177.4(2) . . . .
N1 C20 C21 N2 -0.3(3) . . . .
N2 C22 C23 N3 -53.5(3) . . . .
N3 C24 C25 N4 -0.2(3) . . . .
N6 C27 C28 N5 -0.8(3) . . . .
N7 C31 C32 N8 -0.3(3) . . . .
C1 C2 C3 C4 -179.3(2) . . . .
C1 C2 C7 C6 -178.5(2) . . . .
C2 C3 C4 O5 177.0(2) . . . .
C2 C3 C4 C5 -2.4(4) . . . .
C3 C2 C7 C6 2.0(4) . . . .
C3 C4 C5 C6 2.5(4) . . . .
C4 C5 C6 C7 -0.2(4) . . . .
C4 C5 C6 C8 179.1(2) . . . .
C5 C6 C7 C2 -2.0(3) . . . .
C5 C6 C8 O3 171.9(2) . . . .
C5 C6 C8 O4 -8.4(3) . . . .
C7 C2 C3 C4 0.2(4) . . . .
C7 C6 C8 O3 -8.7(3) . . . .
C7 C6 C8 O4 171.0(2) . . . .
C8 C6 C7 C2 178.7(2) . . . .
C9 O5 C4 C3 -1.0(4) . . . .
C9 O5 C4 C5 178.5(2) . . . .
C10 C11 C12 C13 176.5(2) . . . .
C10 C11 C16 C15 -176.1(2) . . . .
C11 C12 C13 C14 0.9(3) . . . .
C11 C12 C13 C17 179.7(2) . . . .
C12 C11 C16 C15 2.5(3) . . . .
C12 C13 C14 C15 0.0(3) . . . .
C12 C13 C17 O8 -1.2(3) . . . .
C12 C13 C17 O9 179.5(2) . . . .
C13 C14 C15 O10 -178.5(2) . . . .
C13 C14 C15 C16 0.4(3) . . . .
C14 C13 C17 O8 177.6(2) . . . .
C14 C13 C17 O9 -1.7(3) . . . .
C14 C15 C16 C11 -1.6(3) . . . .
C16 C11 C12 C13 -2.1(3) . . . .
C17 C13 C14 C15 -178.8(2) . . . .
C18 O10 C15 C14 2.5(4) . . . .
C18 O10 C15 C16 -176.5(2) . . . .
C19 N1 C20 C21 0.2(3) . . . .
C19 N2 C21 C20 0.2(3) . . . .
C19 N2 C22 C23 88.9(3) . . . .
C20 N1 C19 N2 0.0(3) . . . .
C21 N2 C19 N1 -0.1(3) . . . .
C21 N2 C22 C23 -84.4(3) . . . .
C22 N2 C19 N1 -174.6(2) . . . .
C22 N2 C21 C20 174.5(2) . . . .
C23 N3 C24 C25 177.1(2) . . . .
C23 N3 C26 N4 -177.2(2) . . . .
C24 N3 C23 C22 -66.8(3) . . . .
C24 N3 C26 N4 -0.4(3) . . . .
C25 N4 C26 N3 0.3(3) . . . .
C26 N3 C23 C22 109.3(3) . . . .
C26 N3 C24 C25 0.3(3) . . . .
C26 N4 C25 C24 0.0(3) . . . .
C27 N6 C29 N5 1.6(3) . . . .
C27 N6 C30 C30 -80.4(3) . . . 2_775
C28 N5 C29 N6 -2.1(3) . . . .
C29 N5 C28 C27 1.8(3) . . . .
C29 N6 C27 C28 -0.4(3) . . . .
C29 N6 C30 C30 100.6(3) . . . 2_775
C30 N6 C27 C28 -179.5(2) . . . .
C30 N6 C29 N5 -179.3(2) . . . .
C31 N7 C33 N8 -0.6(3) . . . .
C32 N8 C33 N7 0.4(3) . . . .
C32 N8 C34 C34 58.6(4) . . . 2_766
C33 N7 C31 C32 0.6(3) . . . .
C33 N8 C32 C31 -0.1(3) . . . .
C33 N8 C34 C34 -123.8(3) . . . 2_766
C34 N8 C32 C31 177.9(2) . . . .
C34 N8 C33 N7 -177.6(2) . . . .
